data_7003484
loop_
_publ_author_name
'Sommerfeldt, Hanne-Marthe'
'Meermann, Christian'
'Schrems, Marcus G.'
'T\"ornroos, Karl W.'
'Fr\/oystein, Nils \%Age'
'Miller, Robert J.'
'Scheidt, Ernst-Wilhelm'
'Scherer, Wolfgang'
'Anwander, Reiner'

_publ_section_title
;
 Characterization and reactivity of peralkylated LnIIAlIII
 heterobimetallic complexes
;
_journal_issue 14
_journal_name_full 'Dalton Transactions'
_journal_page_first 1899
_journal_page_last 1907
_journal_paper_doi 10.1039/b716603f
_journal_year 2008
_chemical_formula_moiety 'C32 H80 Al4 Sm2'
_chemical_formula_sum 'C32 H80 Al4 Sm2'
_chemical_formula_weight 873.58
_chemical_name_systematic
;
?
;
_space_group_IT_number 145
_symmetry_cell_setting trigonal
_symmetry_space_group_name_Hall 'P 32'
_symmetry_space_group_name_H-M 'P 32'
_atom_sites_solution_hydrogens geom
_atom_sites_solution_primary direct
_atom_sites_solution_secondary difmap
_audit_creation_method SHELXL-97
_cell_angle_alpha 90.00
_cell_angle_beta 90.00
_cell_angle_gamma 120.00
_cell_formula_units_Z 3
_cell_length_a 11.8527(3)
_cell_length_b 11.8527(3)
_cell_length_c 27.0300(11)
_cell_measurement_reflns_used 24955
_cell_measurement_temperature 123(2)
_cell_measurement_theta_max 25.504
_cell_measurement_theta_min 2.260
_cell_volume 3288.60(18)
_computing_cell_refinement
;
Bruker (2004). SAINT, version 6.45a, Bruker AXS Inc., Madison,
Wisconsin, USA.
;
_computing_data_collection
;
Bruker (1999). SMART, version 5.054, Bruker AXS Inc., Madison,
Wisconsin, USA.
;
_computing_data_reduction
;
Bruker (2004). SAINT, version 6.45a, Bruker AXS Inc., Madison,
Wisconsin, USA.
;
_computing_molecular_graphics
;
Brandenburg, K. (2005). DIAMOND. Version 3.1. Crystal Impact GbR, Bonn,
Germany.
;
_computing_publication_material
;
Bruker AXS (2003). SHELXTL. Version 6.14. Bruker AXS Inc., Madison,
Wisconsin, USA.
;
_computing_structure_refinement
;
Sheldrick, G. M. (1997). SHELXS97 and SHELXL97. University of
G\"ottingen, Germany.
;
_computing_structure_solution
;
Sheldrick, G. M. (1997). SHELXS97 and SHELXL97. University of
G\"ottingen, Germany.
;
_diffrn_ambient_temperature 123(2)
_diffrn_detector_area_resol_mean '48 \um'
_diffrn_measured_fraction_theta_full 1.000
_diffrn_measured_fraction_theta_max 1.000
_diffrn_measurement_device_type 'Bruker-AXS SMART 2K CCD'
_diffrn_measurement_method 'omega scans'
_diffrn_radiation_monochromator graphite
_diffrn_radiation_source 'normal-focus sealed tube'
_diffrn_radiation_type MoK\a
_diffrn_radiation_wavelength 0.71073
_diffrn_reflns_av_R_equivalents 0.0340
_diffrn_reflns_av_sigmaI/netI 0.0290
_diffrn_reflns_limit_h_max 14
_diffrn_reflns_limit_h_min -14
_diffrn_reflns_limit_k_max 14
_diffrn_reflns_limit_k_min -14
_diffrn_reflns_limit_l_max 32
_diffrn_reflns_limit_l_min -32
_diffrn_reflns_number 40367
_diffrn_reflns_theta_full 25.54
_diffrn_reflns_theta_max 25.54
_diffrn_reflns_theta_min 2.12
_diffrn_standards_decay_% 0
_diffrn_standards_interval_count 1
_diffrn_standards_interval_time 28h
_diffrn_standards_number 919
_exptl_absorpt_coefficient_mu 2.749
_exptl_absorpt_correction_T_max 1.000
_exptl_absorpt_correction_T_min 0.526
_exptl_absorpt_correction_type multi-scan
_exptl_absorpt_process_details
;
Sheldrick, G.M. (2003). SADABS. Version 2004/1. University of
G\"ottingen, Germany.
;
_exptl_crystal_colour purple
_exptl_crystal_density_diffrn 1.323
_exptl_crystal_density_method 'not measured'
_exptl_crystal_description prism
_exptl_crystal_F_000 1344
_exptl_crystal_size_max 0.30
_exptl_crystal_size_mid 0.20
_exptl_crystal_size_min 0.08
_refine_diff_density_max 3.231
_refine_diff_density_min -1.868
_refine_diff_density_rms 0.119
_refine_ls_abs_structure_details 'Flack H D (1983), Acta Cryst. A39, 876-881'
_refine_ls_abs_structure_Flack 0.03(2)
_refine_ls_extinction_method none
_refine_ls_goodness_of_fit_ref 1.068
_refine_ls_hydrogen_treatment constr
_refine_ls_matrix_type full
_refine_ls_number_parameters 346
_refine_ls_number_reflns 8209
_refine_ls_number_restraints 269
_refine_ls_restrained_S_all 1.054
_refine_ls_R_factor_all 0.0560
_refine_ls_R_factor_gt 0.0506
_refine_ls_shift/su_max 0.001
_refine_ls_shift/su_mean 0.000
_refine_ls_structure_factor_coef Fsqd
_refine_ls_weighting_details 'calc w=1/[\s^2^(Fo^2^)+(0.0509P)^2^+14.8073P] where P=(Fo^2^+2Fc^2^)/3'
_refine_ls_weighting_scheme calc
_refine_ls_wR_factor_gt 0.1196
_refine_ls_wR_factor_ref 0.1235
_reflns_number_gt 7602
_reflns_number_total 8209
_reflns_threshold_expression I>2\s(I)
_cod_data_source_file b716603f.txt
_cod_data_source_block Compound2a
_cod_database_code 7003484

loop_
_symmetry_equiv_pos_as_xyz
'x, y, z'
'-y, x-y, z+2/3'
'-x+y, -x, z+1/3'

loop_
_atom_site_label
_atom_site_type_symbol
_atom_site_fract_x
_atom_site_fract_y
_atom_site_fract_z
_atom_site_U_iso_or_equiv
_atom_site_adp_type
_atom_site_occupancy
_atom_site_symmetry_multiplicity
_atom_site_calc_flag
_atom_site_refinement_flags
_atom_site_disorder_assembly
_atom_site_disorder_group
Sm1 Sm 1.32519(5) 1.07959(5) 0.46420(3) 0.05982(16) Uani 1 1 d . . .
Sm2 Sm 0.69718(4) 0.69043(4) 0.31757(3) 0.04867(12) Uani 1 1 d . . .
Al1 Al 1.5150(4) 0.9891(5) 0.48224(17) 0.0902(12) Uani 1 1 d D . .
Al2 Al 1.2265(3) 1.3329(3) 0.57705(13) 0.0637(8) Uani 1 1 d D . .
Al3 Al 0.9587(3) 0.7398(4) 0.38037(16) 0.0820(11) Uani 1 1 d D . .
Al4 Al 0.4425(3) 0.3953(3) 0.33000(11) 0.0561(7) Uani 1 1 d D . .
C1 C 1.628(2) 0.905(2) 0.4840(11) 0.212(14) Uani 1 1 d D . .
H1A H 1.6038 0.8465 0.5129 0.255 Uiso 1 1 calc R . .
H1B H 1.6131 0.8529 0.4537 0.255 Uiso 1 1 calc R . .
C2 C 1.772(2) 1.011(3) 0.4875(11) 0.25(2) Uani 1 1 d D . .
H2A H 1.8263 0.9695 0.4861 0.376 Uiso 1 1 calc R . .
H2B H 1.7881 1.0581 0.5188 0.376 Uiso 1 1 calc R . .
H2C H 1.7948 1.0716 0.4598 0.376 Uiso 1 1 calc R . .
C3 C 1.4901(17) 1.016(2) 0.4100(3) 0.157(11) Uani 1 1 d D . .
H3A H 1.4515 1.0733 0.4071 0.188 Uiso 1 1 calc R . .
H3B H 1.5754 1.0593 0.3929 0.188 Uiso 1 1 calc R . .
C4 C 1.3995(18) 0.884(3) 0.3858(9) 0.220(18) Uani 1 1 d D . .
H4A H 1.3868 0.8968 0.3509 0.331 Uiso 1 1 calc R . .
H4B H 1.3151 0.8418 0.4028 0.331 Uiso 1 1 calc R . .
H4C H 1.4387 0.8282 0.3883 0.331 Uiso 1 1 calc R . .
C5 C 1.3423(14) 0.889(3) 0.5177(8) 0.226(14) Uiso 1 1 d D . .
H5A H 1.2751 0.9039 0.5023 0.272 Uiso 1 1 calc R . .
H5B H 1.3111 0.7944 0.5182 0.272 Uiso 1 1 calc R . .
C6 C 1.378(3) 0.948(3) 0.5700(8) 0.196(12) Uani 1 1 d DU . .
H6A H 1.3002 0.9063 0.5911 0.294 Uiso 1 1 calc R . .
H6B H 1.4097 1.0417 0.5682 0.294 Uiso 1 1 calc R . .
H6C H 1.4456 0.9333 0.5839 0.294 Uiso 1 1 calc R . .
C7 C 1.593(4) 1.1688(15) 0.5125(12) 0.30(2) Uiso 1 1 d D . .
H7A H 1.5207 1.1876 0.5156 0.358 Uiso 1 1 calc R . .
H7B H 1.6188 1.1613 0.5466 0.358 Uiso 1 1 calc R . .
C8 C 1.708(2) 1.292(3) 0.4902(12) 0.219(14) Uani 1 1 d DU . .
H8A H 1.7334 1.3655 0.5126 0.328 Uiso 1 1 calc R . .
H8B H 1.6831 1.3104 0.4581 0.328 Uiso 1 1 calc R . .
H8C H 1.7823 1.2773 0.4858 0.328 Uiso 1 1 calc R . .
C9 C 1.4031(13) 1.4954(16) 0.570(2) 0.088(8) Uani 0.48(2) 1 d PD A 1
H9A H 1.4654 1.4904 0.5930 0.105 Uiso 0.48(2) 1 calc PR A 1
H9B H 1.4357 1.5004 0.5359 0.105 Uiso 0.48(2) 1 calc PR A 1
C9A C 1.371(2) 1.512(3) 0.5618(18) 0.088(8) Uani 0.52(2) 1 d PD A 2
H9A1 H 1.3642 1.5316 0.5267 0.105 Uiso 0.52(2) 1 calc PR A 2
H9A2 H 1.3596 1.5751 0.5823 0.105 Uiso 0.52(2) 1 calc PR A 2
C10 C 1.396(3) 1.619(2) 0.5812(11) 0.094(11) Uani 0.48(2) 1 d PD A 1
H10A H 1.4794 1.6961 0.5727 0.141 Uiso 0.48(2) 1 calc PR A 1
H10B H 1.3783 1.6214 0.6165 0.141 Uiso 0.48(2) 1 calc PR A 1
H10C H 1.3262 1.6183 0.5616 0.141 Uiso 0.48(2) 1 calc PR A 1
C10A C 1.507(2) 1.530(3) 0.5713(12) 0.099(10) Uani 0.52(2) 1 d PD A 2
H10D H 1.5726 1.6221 0.5664 0.148 Uiso 0.52(2) 1 calc PR A 2
H10E H 1.5226 1.4761 0.5482 0.148 Uiso 0.52(2) 1 calc PR A 2
H10F H 1.5115 1.5046 0.6054 0.148 Uiso 0.52(2) 1 calc PR A 2
C11 C 1.2092(10) 1.2694(11) 0.6477(2) 0.075(3) Uani 1 1 d D . .
H11A H 1.2212 1.3398 0.6706 0.089 Uiso 1 1 calc R . .
H11B H 1.1205 1.1945 0.6529 0.089 Uiso 1 1 calc R . .
C12 C 1.3101(15) 1.2279(18) 0.6599(6) 0.109(6) Uani 1 1 d D . .
H12A H 1.2980 1.1966 0.6941 0.163 Uiso 1 1 calc R A .
H12B H 1.3981 1.3027 0.6559 0.163 Uiso 1 1 calc R . .
H12C H 1.2984 1.1580 0.6374 0.163 Uiso 1 1 calc R . .
C13 C 1.0697(7) 1.3429(9) 0.5529(3) 0.055(2) Uani 1 1 d D . .
H13A H 0.9888 1.2594 0.5592 0.066 Uiso 1 1 calc R . .
H13B H 1.0639 1.4129 0.5706 0.066 Uiso 1 1 calc R . .
C14 C 1.0860(15) 1.3717(16) 0.4970(3) 0.093(4) Uani 1 1 d D . .
H14A H 1.0107 1.3763 0.4845 0.139 Uiso 1 1 calc R A .
H14B H 1.0918 1.3020 0.4797 0.139 Uiso 1 1 calc R . .
H14C H 1.1657 1.4550 0.4911 0.139 Uiso 1 1 calc R . .
C15 C 1.2338(9) 1.1939(7) 0.5360(4) 0.065(3) Uani 1 1 d D A .
H15A H 1.2364 1.2162 0.5006 0.078 Uiso 1 1 calc R . .
H15B H 1.3157 1.1944 0.5437 0.078 Uiso 1 1 calc R . .
C16 C 1.1184(8) 1.0554(8) 0.5444(4) 0.057(2) Uani 1 1 d D . .
H16A H 1.1287 0.9938 0.5234 0.085 Uiso 1 1 calc R A .
H16B H 1.0369 1.0532 0.5360 0.085 Uiso 1 1 calc R . .
H16C H 1.1163 1.0312 0.5792 0.085 Uiso 1 1 calc R . .
C17 C 1.0039(15) 0.6022(10) 0.3996(7) 0.118(6) Uani 1 1 d D . .
H17A H 1.0968 0.6350 0.3918 0.142 Uiso 1 1 calc R . .
H17B H 0.9931 0.5887 0.4358 0.142 Uiso 1 1 calc R . .
C18 C 0.921(2) 0.4702(15) 0.3737(9) 0.144(8) Uani 1 1 d D . .
H18A H 0.9493 0.4092 0.3848 0.216 Uiso 1 1 calc R . .
H18B H 0.9326 0.4819 0.3378 0.216 Uiso 1 1 calc R . .
H18C H 0.8292 0.4352 0.3821 0.216 Uiso 1 1 calc R . .
C19 C 1.0875(9) 0.9128(7) 0.4110(5) 0.084(4) Uani 1 1 d D . .
H19A H 1.0974 0.8986 0.4464 0.101 Uiso 1 1 calc R . .
H19B H 1.1733 0.9444 0.3950 0.101 Uiso 1 1 calc R . .
C20 C 1.0508(12) 1.0199(10) 0.4069(5) 0.082(4) Uani 1 1 d D . .
H20A H 1.1182 1.0996 0.4227 0.123 Uiso 1 1 calc R . .
H20B H 0.9671 0.9909 0.4233 0.123 Uiso 1 1 calc R . .
H20C H 1.0437 1.0373 0.3719 0.123 Uiso 1 1 calc R . .
C21 C 0.9625(8) 0.7767(14) 0.3070(2) 0.084(4) Uani 1 1 d D . .
H21A H 0.9063 0.6954 0.2885 0.101 Uiso 1 1 calc R . .
H21B H 0.9318 0.8392 0.3007 0.101 Uiso 1 1 calc R . .
C22 C 1.1058(10) 0.835(3) 0.2914(7) 0.173(12) Uani 1 1 d D . .
H22A H 1.1146 0.8570 0.2561 0.259 Uiso 1 1 calc R . .
H22B H 1.1340 0.7714 0.2974 0.259 Uiso 1 1 calc R . .
H22C H 1.1601 0.9140 0.3107 0.259 Uiso 1 1 calc R . .
C23 C 0.7883(7) 0.6979(12) 0.4132(3) 0.080(4) Uani 1 1 d D . .
H23A H 0.7672 0.7670 0.4055 0.096 Uiso 1 1 calc R . .
H23B H 0.7170 0.6142 0.4003 0.096 Uiso 1 1 calc R . .
C24 C 0.8009(18) 0.6886(18) 0.4695(4) 0.129(7) Uani 1 1 d D . .
H24A H 0.7194 0.6703 0.4855 0.193 Uiso 1 1 calc R . .
H24B H 0.8724 0.7713 0.4819 0.193 Uiso 1 1 calc R . .
H24C H 0.8190 0.6182 0.4769 0.193 Uiso 1 1 calc R . .
C25 C 0.4368(9) 0.5587(6) 0.3468(4) 0.071(3) Uani 1 1 d D . .
H25A H 0.5013 0.6084 0.3729 0.085 Uiso 1 1 calc R . .
H25B H 0.4578 0.6148 0.3172 0.085 Uiso 1 1 calc R . .
C26 C 0.2984(9) 0.5170(13) 0.3651(6) 0.097(5) Uani 1 1 d D . .
H26A H 0.2926 0.5946 0.3731 0.146 Uiso 1 1 calc R . .
H26B H 0.2792 0.4626 0.3947 0.146 Uiso 1 1 calc R . .
H26C H 0.2353 0.4673 0.3391 0.146 Uiso 1 1 calc R . .
C27 C 0.6190(7) 0.4294(8) 0.3061(4) 0.068(3) Uani 1 1 d D . .
H27A H 0.6448 0.4836 0.2759 0.081 Uiso 1 1 calc R . .
H27B H 0.6858 0.4761 0.3319 0.081 Uiso 1 1 calc R . .
C28 C 0.6074(14) 0.2966(9) 0.2952(6) 0.092(4) Uani 1 1 d D . .
H28A H 0.6917 0.3100 0.2838 0.138 Uiso 1 1 calc R . .
H28B H 0.5417 0.2517 0.2694 0.138 Uiso 1 1 calc R . .
H28C H 0.5813 0.2436 0.3253 0.138 Uiso 1 1 calc R . .
C29 C 0.4067(9) 0.2938(9) 0.3938(2) 0.058(2) Uani 1 1 d D . .
H29A H 0.3127 0.2529 0.4015 0.069 Uiso 1 1 calc R . .
H29B H 0.4269 0.2230 0.3888 0.069 Uiso 1 1 calc R . .
C30 C 0.4850(14) 0.3761(14) 0.4383(4) 0.112(6) Uani 1 1 d D . .
H30A H 0.4623 0.3206 0.4677 0.168 Uiso 1 1 calc R . .
H30B H 0.4642 0.4453 0.4442 0.168 Uiso 1 1 calc R . .
H30C H 0.5783 0.4151 0.4315 0.168 Uiso 1 1 calc R . .
C31 C 0.3068(10) 0.2893(12) 0.2784(3) 0.090(4) Uani 1 1 d D . .
H31A H 0.3057 0.2063 0.2725 0.108 Uiso 1 1 calc R . .
H31B H 0.2195 0.2687 0.2903 0.108 Uiso 1 1 calc R . .
C32 C 0.3393(18) 0.3678(17) 0.2301(5) 0.130(7) Uani 1 1 d D . .
H32A H 0.2725 0.3175 0.2052 0.196 Uiso 1 1 calc R . .
H32B H 0.4245 0.3854 0.2180 0.196 Uiso 1 1 calc R . .
H32C H 0.3415 0.4503 0.2362 0.196 Uiso 1 1 calc R . .

loop_
_atom_site_aniso_label
_atom_site_aniso_U_11
_atom_site_aniso_U_22
_atom_site_aniso_U_33
_atom_site_aniso_U_23
_atom_site_aniso_U_13
_atom_site_aniso_U_12
Sm1 0.0611(3) 0.0608(3) 0.0641(3) 0.0148(3) 0.0266(3) 0.0354(3)
Sm2 0.0412(2) 0.0430(3) 0.0562(2) 0.0092(2) 0.0076(2) 0.01689(19)
Al1 0.076(2) 0.124(3) 0.098(3) -0.011(3) -0.011(2) 0.070(3)
Al2 0.0398(15) 0.0515(17) 0.093(2) -0.0217(16) 0.0007(15) 0.0175(13)
Al3 0.057(2) 0.082(3) 0.108(3) -0.029(2) -0.015(2) 0.0358(19)
Al4 0.0500(15) 0.0440(15) 0.0712(19) 0.0082(13) 0.0140(14) 0.0211(13)
C1 0.17(2) 0.32(4) 0.22(3) 0.06(3) -0.03(2) 0.18(3)
C2 0.13(2) 0.46(6) 0.20(3) 0.03(3) 0.05(2) 0.19(3)
C3 0.149(17) 0.26(3) 0.147(16) 0.120(18) 0.096(15) 0.17(2)
C4 0.084(13) 0.39(5) 0.17(2) -0.15(3) -0.010(13) 0.10(2)
C6 0.23(3) 0.28(3) 0.134(19) -0.08(2) -0.022(19) 0.16(3)
C8 0.112(18) 0.17(2) 0.31(4) -0.01(3) -0.03(2) 0.029(18)
C9 0.021(10) 0.085(12) 0.12(2) -0.013(11) -0.019(13) 0.000(8)
C9A 0.021(10) 0.085(12) 0.12(2) -0.013(11) -0.019(13) 0.000(8)
C10 0.09(2) 0.044(14) 0.086(18) 0.013(12) -0.001(15) -0.013(13)
C10A 0.067(16) 0.10(2) 0.13(3) -0.017(18) 0.002(15) 0.049(16)
C11 0.075(7) 0.077(8) 0.077(7) -0.036(6) -0.024(6) 0.042(6)
C12 0.105(11) 0.147(14) 0.115(11) -0.058(10) -0.055(9) 0.094(11)
C13 0.054(5) 0.053(5) 0.058(6) -0.003(4) 0.007(4) 0.027(5)
C14 0.101(10) 0.123(12) 0.066(8) 0.005(7) 0.015(7) 0.064(9)
C15 0.051(6) 0.056(6) 0.085(7) -0.013(5) 0.005(5) 0.025(5)
C16 0.051(5) 0.060(6) 0.055(5) -0.006(4) 0.008(4) 0.025(5)
C17 0.078(10) 0.088(10) 0.199(19) -0.025(11) -0.036(11) 0.049(8)
C18 0.143(17) 0.101(13) 0.21(2) -0.042(13) -0.056(16) 0.078(13)
C19 0.062(7) 0.079(8) 0.084(8) -0.014(7) 0.018(6) 0.016(6)
C20 0.056(6) 0.064(7) 0.104(9) -0.030(7) 0.001(6) 0.013(6)
C21 0.036(5) 0.114(10) 0.077(8) -0.022(7) 0.014(5) 0.018(6)
C22 0.051(8) 0.33(3) 0.098(12) -0.043(15) 0.018(8) 0.064(13)
C23 0.047(6) 0.077(8) 0.077(8) 0.009(6) -0.006(5) 0.001(5)
C24 0.108(12) 0.126(14) 0.076(9) 0.009(9) -0.009(9) 0.001(10)
C25 0.049(6) 0.081(8) 0.072(7) 0.036(6) 0.028(5) 0.024(5)
C26 0.047(6) 0.082(9) 0.165(15) 0.016(9) 0.031(8) 0.033(6)
C27 0.086(8) 0.053(6) 0.085(7) 0.016(5) 0.031(6) 0.051(6)
C28 0.108(10) 0.056(7) 0.127(11) 0.020(7) 0.052(9) 0.052(7)
C29 0.051(5) 0.065(6) 0.061(6) 0.010(5) 0.019(5) 0.032(5)
C30 0.088(10) 0.096(10) 0.083(9) 0.030(8) 0.022(8) -0.005(8)
C31 0.074(8) 0.088(9) 0.084(9) 0.000(7) 0.008(7) 0.023(7)
C32 0.114(13) 0.143(16) 0.072(9) -0.013(10) 0.005(9) 0.018(12)

loop_
_atom_type_symbol
_atom_type_description
_atom_type_scat_dispersion_real
_atom_type_scat_dispersion_imag
_atom_type_scat_source
C C 0.0033 0.0016 'International Tables Vol C Tables 4.2.6.8 and 6.1.1.4'
H H 0.0000 0.0000 'International Tables Vol C Tables 4.2.6.8 and 6.1.1.4'
Al Al 0.0645 0.0514 'International Tables Vol C Tables 4.2.6.8 and 6.1.1.4'
Sm Sm -0.1638 3.4418 'International Tables Vol C Tables 4.2.6.8 and 6.1.1.4'

loop_
_geom_angle_atom_site_label_1
_geom_angle_atom_site_label_2
_geom_angle_atom_site_label_3
_geom_angle
_geom_angle_site_symmetry_1
_geom_angle_site_symmetry_3
_geom_angle_publ_flag
C5 Sm1 C3 73.3(4) . . ?
C5 Sm1 C15 103.3(5) . . ?
C3 Sm1 C15 161.7(4) . . ?
C5 Sm1 C19 98.4(5) . . ?
C3 Sm1 C19 97.3(4) . . ?
C15 Sm1 C19 101.0(3) . . ?
C5 Sm1 C29 156.9(3) . 1_665 ?
C3 Sm1 C29 85.5(4) . 1_665 ?
C15 Sm1 C29 94.0(3) . 1_665 ?
C19 Sm1 C29 93.2(3) . 1_665 ?
C5 Sm1 Al1 41.0(2) . . ?
C3 Sm1 Al1 40.72(13) . . ?
C15 Sm1 Al1 126.2(3) . . ?
C19 Sm1 Al1 119.3(2) . . ?
C29 Sm1 Al1 116.0(2) 1_665 . ?
C13 Sm2 C27 94.6(3) 2_764 . ?
C13 Sm2 C11 75.45(18) 2_764 2_764 ?
C27 Sm2 C11 167.2(3) . 2_764 ?
C13 Sm2 C23 168.2(3) 2_764 . ?
C27 Sm2 C23 92.7(4) . . ?
C11 Sm2 C23 98.5(3) 2_764 . ?
C13 Sm2 C25 97.5(3) 2_764 . ?
C27 Sm2 C25 75.35(18) . . ?
C11 Sm2 C25 97.7(3) 2_764 . ?
C23 Sm2 C25 93.3(3) . . ?
C13 Sm2 C21 95.4(2) 2_764 . ?
C27 Sm2 C21 94.8(3) . . ?
C11 Sm2 C21 94.1(4) 2_764 . ?
C23 Sm2 C21 74.66(18) . . ?
C25 Sm2 C21 164.3(3) . . ?
C13 Sm2 Al2 38.00(10) 2_764 2_764 ?
C27 Sm2 Al2 130.8(3) . 2_764 ?
C11 Sm2 Al2 37.93(11) 2_764 2_764 ?
C23 Sm2 Al2 136.4(3) . 2_764 ?
C25 Sm2 Al2 95.0(2) . 2_764 ?
C21 Sm2 Al2 100.6(2) . 2_764 ?
C13 Sm2 Al4 97.21(19) 2_764 . ?
C27 Sm2 Al4 37.74(10) . . ?
C11 Sm2 Al4 134.3(2) 2_764 . ?
C23 Sm2 Al4 94.2(2) . . ?
C25 Sm2 Al4 37.61(10) . . ?
C21 Sm2 Al4 131.6(3) . . ?
Al2 Sm2 Al4 117.53(8) 2_764 . ?
C13 Sm2 Al3 132.9(2) 2_764 . ?
C27 Sm2 Al3 90.9(2) . . ?
C11 Sm2 Al3 101.8(2) 2_764 . ?
C23 Sm2 Al3 37.51(11) . . ?
C25 Sm2 Al3 128.9(3) . . ?
C21 Sm2 Al3 37.49(11) . . ?
Al2 Sm2 Al3 128.04(10) 2_764 . ?
Al4 Sm2 Al3 114.40(9) . . ?
C5 Al1 C7 102.8(12) . . ?
C5 Al1 C1 115.1(14) . . ?
C7 Al1 C1 116.1(15) . . ?
C5 Al1 C3 111.4(9) . . ?
C7 Al1 C3 104.4(13) . . ?
C1 Al1 C3 106.6(10) . . ?
C5 Al1 Sm1 64.1(11) . . ?
C7 Al1 Sm1 73.5(14) . . ?
C1 Al1 Sm1 169.6(8) . . ?
C3 Al1 Sm1 65.6(4) . . ?
C9A Al2 C15 113.0(14) . . ?
C9A Al2 C9 16.0(13) . . ?
C15 Al2 C9 106.2(12) . . ?
C9A Al2 C11 117.7(14) . . ?
C15 Al2 C11 104.6(5) . . ?
C9 Al2 C11 107.8(16) . . ?
C9A Al2 C13 101.1(8) . . ?
C15 Al2 C13 106.5(4) . . ?
C9 Al2 C13 117.1(10) . . ?
C11 Al2 C13 113.6(4) . . ?
C9A Al2 Sm2 117.9(13) . 3_675 ?
C15 Al2 Sm2 128.4(3) . 3_675 ?
C9 Al2 Sm2 125.1(12) . 3_675 ?
C11 Al2 Sm2 57.5(3) . 3_675 ?
C13 Al2 Sm2 57.0(2) . 3_675 ?
C17 Al3 C19 110.0(5) . . ?
C17 Al3 C21 116.1(7) . . ?
C19 Al3 C21 104.9(6) . . ?
C17 Al3 C23 108.9(7) . . ?
C19 Al3 C23 102.9(5) . . ?
C21 Al3 C23 113.1(4) . . ?
C17 Al3 Sm2 126.2(4) . . ?
C19 Al3 Sm2 123.6(4) . . ?
C21 Al3 Sm2 57.0(3) . . ?
C23 Al3 Sm2 56.8(3) . . ?
C29 Al4 C31 110.7(5) . . ?
C29 Al4 C25 106.3(4) . . ?
C31 Al4 C25 110.6(6) . . ?
C29 Al4 C27 106.2(4) . . ?
C31 Al4 C27 109.0(6) . . ?
C25 Al4 C27 113.9(4) . . ?
C29 Al4 Sm2 121.7(3) . . ?
C31 Al4 Sm2 127.6(4) . . ?
C25 Al4 Sm2 57.3(2) . . ?
C27 Al4 Sm2 56.7(2) . . ?
C2 C1 Al1 110.2(13) . . ?
C2 C1 H1A 109.6 . . ?
Al1 C1 H1A 109.6 . . ?
C2 C1 H1B 109.6 . . ?
Al1 C1 H1B 109.6 . . ?
H1A C1 H1B 108.1 . . ?
C1 C2 H2A 109.5 . . ?
C1 C2 H2B 109.5 . . ?
H2A C2 H2B 109.5 . . ?
C1 C2 H2C 109.5 . . ?
H2A C2 H2C 109.5 . . ?
H2B C2 H2C 109.5 . . ?
C4 C3 Al1 109.3(12) . . ?
C4 C3 Sm1 105.6(11) . . ?
Al1 C3 Sm1 73.6(4) . . ?
C4 C3 H3A 109.8 . . ?
Al1 C3 H3A 109.8 . . ?
Sm1 C3 H3A 40.9 . . ?
C4 C3 H3B 109.8 . . ?
Al1 C3 H3B 109.8 . . ?
Sm1 C3 H3B 140.3 . . ?
H3A C3 H3B 108.3 . . ?
C3 C4 H4A 109.5 . . ?
C3 C4 H4B 109.5 . . ?
H4A C4 H4B 109.5 . . ?
C3 C4 H4C 109.5 . . ?
H4A C4 H4C 109.5 . . ?
H4B C4 H4C 109.5 . . ?
C6 C5 Al1 101.7(14) . . ?
C6 C5 Sm1 103(2) . . ?
Al1 C5 Sm1 74.9(9) . . ?
C6 C5 H5A 111.4 . . ?
Al1 C5 H5A 111.4 . . ?
Sm1 C5 H5A 40.7 . . ?
C6 C5 H5B 111.4 . . ?
Al1 C5 H5B 111.4 . . ?
Sm1 C5 H5B 142.3 . . ?
H5A C5 H5B 109.3 . . ?
C5 C6 H6A 109.5 . . ?
C5 C6 H6B 109.5 . . ?
H6A C6 H6B 109.5 . . ?
C5 C6 H6C 109.5 . . ?
H6A C6 H6C 109.5 . . ?
H6B C6 H6C 109.5 . . ?
C8 C7 Al1 124.1(19) . . ?
C8 C7 H7A 106.3 . . ?
Al1 C7 H7A 106.3 . . ?
C8 C7 H7B 106.3 . . ?
Al1 C7 H7B 106.3 . . ?
H7A C7 H7B 106.4 . . ?
C7 C8 H8A 109.5 . . ?
C7 C8 H8B 109.5 . . ?
H8A C8 H8B 109.5 . . ?
C7 C8 H8C 109.5 . . ?
H8A C8 H8C 109.5 . . ?
H8B C8 H8C 109.5 . . ?
C10 C9 Al2 111.5(13) . . ?
C10 C9 H9A 109.3 . . ?
Al2 C9 H9A 109.3 . . ?
C10 C9 H9B 109.3 . . ?
Al2 C9 H9B 109.3 . . ?
H9A C9 H9B 108.0 . . ?
C10A C9A Al2 113(2) . . ?
C10A C9A H9A1 108.9 . . ?
Al2 C9A H9A1 108.9 . . ?
C10A C9A H9A2 108.9 . . ?
Al2 C9A H9A2 108.9 . . ?
H9A1 C9A H9A2 107.7 . . ?
C9 C10 H10A 109.5 . . ?
C9 C10 H10B 109.5 . . ?
H10A C10 H10B 109.5 . . ?
C9 C10 H10C 109.5 . . ?
H10A C10 H10C 109.5 . . ?
H10B C10 H10C 109.5 . . ?
C9A C10A H10D 109.5 . . ?
C9A C10A H10E 109.5 . . ?
H10D C10A H10E 109.5 . . ?
C9A C10A H10F 109.5 . . ?
H10D C10A H10F 109.5 . . ?
H10E C10A H10F 109.5 . . ?
C12 C11 Al2 111.7(9) . . ?
C12 C11 Sm2 163.1(9) . 3_675 ?
Al2 C11 Sm2 84.6(3) . 3_675 ?
C12 C11 H11A 109.3 . . ?
Al2 C11 H11A 109.3 . . ?
Sm2 C11 H11A 67.3 3_675 . ?
C12 C11 H11B 109.3 . . ?
Al2 C11 H11B 109.3 . . ?
Sm2 C11 H11B 58.8 3_675 . ?
H11A C11 H11B 107.9 . . ?
C11 C12 H12A 109.5 . . ?
C11 C12 H12B 109.5 . . ?
H12A C12 H12B 109.5 . . ?
C11 C12 H12C 109.5 . . ?
H12A C12 H12C 109.5 . . ?
H12B C12 H12C 109.5 . . ?
C14 C13 Al2 108.2(7) . . ?
C14 C13 Sm2 166.6(7) . 3_675 ?
Al2 C13 Sm2 85.0(3) . 3_675 ?
C14 C13 H13A 110.1 . . ?
Al2 C13 H13A 110.1 . . ?
Sm2 C13 H13A 65.9 3_675 . ?
C14 C13 H13B 110.1 . . ?
Al2 C13 H13B 110.1 . . ?
Sm2 C13 H13B 61.7 3_675 . ?
H13A C13 H13B 108.4 . . ?
C13 C14 H14A 109.5 . . ?
C13 C14 H14B 109.5 . . ?
H14A C14 H14B 109.5 . . ?
C13 C14 H14C 109.5 . . ?
H14A C14 H14C 109.5 . . ?
H14B C14 H14C 109.5 . . ?
C16 C15 Al2 114.2(6) . . ?
C16 C15 Sm1 86.6(4) . . ?
Al2 C15 Sm1 159.2(4) . . ?
C16 C15 H15A 108.7 . . ?
Al2 C15 H15A 108.7 . . ?
Sm1 C15 H15A 60.2 . . ?
C16 C15 H15B 108.7 . . ?
Al2 C15 H15B 108.7 . . ?
Sm1 C15 H15B 62.9 . . ?
H15A C15 H15B 107.6 . . ?
C15 C16 H16A 109.5 . . ?
C15 C16 H16B 109.5 . . ?
H16A C16 H16B 109.5 . . ?
C15 C16 H16C 109.5 . . ?
H16A C16 H16C 109.5 . . ?
H16B C16 H16C 109.5 . . ?
C18 C17 Al3 114.4(9) . . ?
C18 C17 H17A 108.7 . . ?
Al3 C17 H17A 108.7 . . ?
C18 C17 H17B 108.7 . . ?
Al3 C17 H17B 108.7 . . ?
H17A C17 H17B 107.6 . . ?
C17 C18 H18A 109.5 . . ?
C17 C18 H18B 109.5 . . ?
H18A C18 H18B 109.5 . . ?
C17 C18 H18C 109.5 . . ?
H18A C18 H18C 109.5 . . ?
H18B C18 H18C 109.5 . . ?
C20 C19 Al3 115.2(7) . . ?
C20 C19 Sm1 93.0(5) . . ?
Al3 C19 Sm1 151.8(5) . . ?
C20 C19 H19A 108.5 . . ?
Al3 C19 H19A 108.5 . . ?
Sm1 C19 H19A 58.4 . . ?
C20 C19 H19B 108.5 . . ?
Al3 C19 H19B 108.5 . . ?
Sm1 C19 H19B 59.5 . . ?
H19A C19 H19B 107.5 . . ?
C19 C20 H20A 109.5 . . ?
C19 C20 H20B 109.5 . . ?
H20A C20 H20B 109.5 . . ?
C19 C20 H20C 109.5 . . ?
H20A C20 H20C 109.5 . . ?
H20B C20 H20C 109.5 . . ?
C22 C21 Al3 105.4(9) . . ?
C22 C21 Sm2 168.7(10) . . ?
Al3 C21 Sm2 85.5(3) . . ?
C22 C21 H21A 110.7 . . ?
Al3 C21 H21A 110.7 . . ?
Sm2 C21 H21A 67.0 . . ?
C22 C21 H21B 110.7 . . ?
Al3 C21 H21B 110.7 . . ?
Sm2 C21 H21B 61.5 . . ?
H21A C21 H21B 108.8 . . ?
C21 C22 H22A 109.5 . . ?
C21 C22 H22B 109.5 . . ?
H22A C22 H22B 109.5 . . ?
C21 C22 H22C 109.5 . . ?
H22A C22 H22C 109.5 . . ?
H22B C22 H22C 109.5 . . ?
C24 C23 Al3 109.2(9) . . ?
C24 C23 Sm2 164.9(8) . . ?
Al3 C23 Sm2 85.7(3) . . ?
C24 C23 H23A 109.8 . . ?
Al3 C23 H23A 109.8 . . ?
Sm2 C23 H23A 65.1 . . ?
C24 C23 H23B 109.8 . . ?
Al3 C23 H23B 109.8 . . ?
Sm2 C23 H23B 61.3 . . ?
H23A C23 H23B 108.3 . . ?
C23 C24 H24A 109.5 . . ?
C23 C24 H24B 109.5 . . ?
H24A C24 H24B 109.5 . . ?
C23 C24 H24C 109.5 . . ?
H24A C24 H24C 109.5 . . ?
H24B C24 H24C 109.5 . . ?
C26 C25 Al4 107.8(7) . . ?
C26 C25 Sm2 167.1(6) . . ?
Al4 C25 Sm2 85.1(2) . . ?
C26 C25 H25A 110.2 . . ?
Al4 C25 H25A 110.2 . . ?
Sm2 C25 H25A 63.8 . . ?
C26 C25 H25B 110.2 . . ?
Al4 C25 H25B 110.2 . . ?
Sm2 C25 H25B 63.8 . . ?
H25A C25 H25B 108.5 . . ?
C25 C26 H26A 109.5 . . ?
C25 C26 H26B 109.5 . . ?
H26A C26 H26B 109.5 . . ?
C25 C26 H26C 109.5 . . ?
H26A C26 H26C 109.5 . . ?
H26B C26 H26C 109.5 . . ?
C28 C27 Al4 107.6(6) . . ?
C28 C27 Sm2 166.8(6) . . ?
Al4 C27 Sm2 85.6(2) . . ?
C28 C27 H27A 110.2 . . ?
Al4 C27 H27A 110.2 . . ?
Sm2 C27 H27A 62.9 . . ?
C28 C27 H27B 110.2 . . ?
Al4 C27 H27B 110.2 . . ?
Sm2 C27 H27B 64.5 . . ?
H27A C27 H27B 108.5 . . ?
C27 C28 H28A 109.5 . . ?
C27 C28 H28B 109.5 . . ?
H28A C28 H28B 109.5 . . ?
C27 C28 H28C 109.5 . . ?
H28A C28 H28C 109.5 . . ?
H28B C28 H28C 109.5 . . ?
C30 C29 Al4 114.2(7) . . ?
C30 C29 Sm1 82.7(6) . 1_445 ?
Al4 C29 Sm1 162.1(5) . 1_445 ?
C30 C29 H29A 108.7 . . ?
Al4 C29 H29A 108.7 . . ?
Sm1 C29 H29A 68.6 1_445 . ?
C30 C29 H29B 108.7 . . ?
Al4 C29 H29B 108.7 . . ?
Sm1 C29 H29B 57.8 1_445 . ?
H29A C29 H29B 107.6 . . ?
C29 C30 H30A 109.5 . . ?
C29 C30 H30B 109.5 . . ?
H30A C30 H30B 109.5 . . ?
C29 C30 H30C 109.5 . . ?
H30A C30 H30C 109.5 . . ?
H30B C30 H30C 109.5 . . ?
C32 C31 Al4 109.2(8) . . ?
C32 C31 H31A 109.8 . . ?
Al4 C31 H31A 109.8 . . ?
C32 C31 H31B 109.8 . . ?
Al4 C31 H31B 109.8 . . ?
H31A C31 H31B 108.3 . . ?
C31 C32 H32A 109.5 . . ?
C31 C32 H32B 109.5 . . ?
H32A C32 H32B 109.5 . . ?
C31 C32 H32C 109.5 . . ?
H32A C32 H32C 109.5 . . ?
H32B C32 H32C 109.5 . . ?

loop_
_geom_bond_atom_site_label_1
_geom_bond_atom_site_label_2
_geom_bond_distance
_geom_bond_site_symmetry_2
_geom_bond_publ_flag
Sm1 C5 2.77(4) . ?
Sm1 C3 2.827(15) . ?
Sm1 C15 2.871(6) . ?
Sm1 C19 2.888(8) . ?
Sm1 C29 2.924(6) 1_665 ?
Sm1 Al1 2.978(4) . ?
Sm2 C13 2.763(8) 2_764 ?
Sm2 C27 2.768(8) . ?
Sm2 C11 2.781(10) 2_764 ?
Sm2 C23 2.785(10) . ?
Sm2 C25 2.787(8) . ?
Sm2 C21 2.793(9) . ?
Sm2 Al2 3.282(3) 2_764 ?
Sm2 Al4 3.302(3) . ?
Sm2 Al3 3.320(4) . ?
Al1 C5 2.022(5) . ?
Al1 C7 2.023(5) . ?
Al1 C1 2.025(5) . ?
Al1 C3 2.025(5) . ?
Al2 C9A 1.99(3) . ?
Al2 C15 2.024(5) . ?
Al2 C9 2.024(5) . ?
Al2 C11 2.026(5) . ?
Al2 C13 2.028(5) . ?
Al2 Sm2 3.282(3) 3_675 ?
Al3 C17 2.022(5) . ?
Al3 C19 2.023(5) . ?
Al3 C21 2.027(5) . ?
Al3 C23 2.027(5) . ?
Al4 C29 2.022(5) . ?
Al4 C31 2.022(5) . ?
Al4 C25 2.022(5) . ?
Al4 C27 2.027(5) . ?
C1 C2 1.537(6) . ?
C1 H1A 0.9900 . ?
C1 H1B 0.9900 . ?
C2 H2A 0.9800 . ?
C2 H2B 0.9800 . ?
C2 H2C 0.9800 . ?
C3 C4 1.537(6) . ?
C3 H3A 0.9900 . ?
C3 H3B 0.9900 . ?
C4 H4A 0.9800 . ?
C4 H4B 0.9800 . ?
C4 H4C 0.9800 . ?
C5 C6 1.539(6) . ?
C5 H5A 0.9900 . ?
C5 H5B 0.9900 . ?
C6 H6A 0.9800 . ?
C6 H6B 0.9800 . ?
C6 H6C 0.9800 . ?
C7 C8 1.537(6) . ?
C7 H7A 0.9900 . ?
C7 H7B 0.9900 . ?
C8 H8A 0.9800 . ?
C8 H8B 0.9800 . ?
C8 H8C 0.9800 . ?
C9 C10 1.538(6) . ?
C9 H9A 0.9900 . ?
C9 H9B 0.9900 . ?
C9A C10A 1.538(6) . ?
C9A H9A1 0.9900 . ?
C9A H9A2 0.9900 . ?
C10 H10A 0.9800 . ?
C10 H10B 0.9800 . ?
C10 H10C 0.9800 . ?
C10A H10D 0.9800 . ?
C10A H10E 0.9800 . ?
C10A H10F 0.9800 . ?
C11 C12 1.538(6) . ?
C11 Sm2 2.781(10) 3_675 ?
C11 H11A 0.9900 . ?
C11 H11B 0.9900 . ?
C12 H12A 0.9800 . ?
C12 H12B 0.9800 . ?
C12 H12C 0.9800 . ?
C13 C14 1.540(6) . ?
C13 Sm2 2.763(8) 3_675 ?
C13 H13A 0.9900 . ?
C13 H13B 0.9900 . ?
C14 H14A 0.9800 . ?
C14 H14B 0.9800 . ?
C14 H14C 0.9800 . ?
C15 C16 1.539(6) . ?
C15 H15A 0.9900 . ?
C15 H15B 0.9900 . ?
C16 H16A 0.9800 . ?
C16 H16B 0.9800 . ?
C16 H16C 0.9800 . ?
C17 C18 1.538(6) . ?
C17 H17A 0.9900 . ?
C17 H17B 0.9900 . ?
C18 H18A 0.9800 . ?
C18 H18B 0.9800 . ?
C18 H18C 0.9800 . ?
C19 C20 1.538(6) . ?
C19 H19A 0.9900 . ?
C19 H19B 0.9900 . ?
C20 H20A 0.9800 . ?
C20 H20B 0.9800 . ?
C20 H20C 0.9800 . ?
C21 C22 1.539(6) . ?
C21 H21A 0.9900 . ?
C21 H21B 0.9900 . ?
C22 H22A 0.9800 . ?
C22 H22B 0.9800 . ?
C22 H22C 0.9800 . ?
C23 C24 1.539(6) . ?
C23 H23A 0.9900 . ?
C23 H23B 0.9900 . ?
C24 H24A 0.9800 . ?
C24 H24B 0.9800 . ?
C24 H24C 0.9800 . ?
C25 C26 1.539(6) . ?
C25 H25A 0.9900 . ?
C25 H25B 0.9900 . ?
C26 H26A 0.9800 . ?
C26 H26B 0.9800 . ?
C26 H26C 0.9800 . ?
C27 C28 1.538(6) . ?
C27 H27A 0.9900 . ?
C27 H27B 0.9900 . ?
C28 H28A 0.9800 . ?
C28 H28B 0.9800 . ?
C28 H28C 0.9800 . ?
C29 C30 1.536(6) . ?
C29 Sm1 2.924(6) 1_445 ?
C29 H29A 0.9900 . ?
C29 H29B 0.9900 . ?
C30 H30A 0.9800 . ?
C30 H30B 0.9800 . ?
C30 H30C 0.9800 . ?
C31 C32 1.537(6) . ?
C31 H31A 0.9900 . ?
C31 H31B 0.9900 . ?
C32 H32A 0.9800 . ?
C32 H32B 0.9800 . ?
C32 H32C 0.9800 . ?

loop_
_geom_torsion_atom_site_label_1
_geom_torsion_atom_site_label_2
_geom_torsion_atom_site_label_3
_geom_torsion_atom_site_label_4
_geom_torsion
_geom_torsion_site_symmetry_1
_geom_torsion_site_symmetry_2
_geom_torsion_site_symmetry_3
_geom_torsion_site_symmetry_4
_geom_torsion_publ_flag
C3 Sm1 Al1 C5 -131.7(10) . . . . ?
C15 Sm1 Al1 C5 65.9(8) . . . . ?
C19 Sm1 Al1 C5 -67.0(8) . . . . ?
C29 Sm1 Al1 C5 -177.1(7) 1_665 . . . ?
C5 Sm1 Al1 C7 -113.6(12) . . . . ?
C3 Sm1 Al1 C7 114.7(12) . . . . ?
C15 Sm1 Al1 C7 -47.6(10) . . . . ?
C19 Sm1 Al1 C7 179.4(10) . . . . ?
C29 Sm1 Al1 C7 69.3(10) 1_665 . . . ?
C5 Sm1 Al1 C1 88(5) . . . . ?
C3 Sm1 Al1 C1 -44(5) . . . . ?
C15 Sm1 Al1 C1 154(5) . . . . ?
C19 Sm1 Al1 C1 21(5) . . . . ?
C29 Sm1 Al1 C1 -89(5) 1_665 . . . ?
C5 Sm1 Al1 C3 131.7(10) . . . . ?
C15 Sm1 Al1 C3 -162.4(7) . . . . ?
C19 Sm1 Al1 C3 64.7(8) . . . . ?
C29 Sm1 Al1 C3 -45.5(7) 1_665 . . . ?
C13 Sm2 Al3 C17 -100.3(8) 2_764 . . . ?
C27 Sm2 Al3 C17 -3.3(8) . . . . ?
C11 Sm2 Al3 C17 178.6(8) 2_764 . . . ?
C23 Sm2 Al3 C17 90.0(9) . . . . ?
C25 Sm2 Al3 C17 68.5(8) . . . . ?
C21 Sm2 Al3 C17 -100.1(9) . . . . ?
Al2 Sm2 Al3 C17 -150.6(8) 2_764 . . . ?
Al4 Sm2 Al3 C17 27.3(8) . . . . ?
C13 Sm2 Al3 C19 86.1(5) 2_764 . . . ?
C27 Sm2 Al3 C19 -176.8(5) . . . . ?
C11 Sm2 Al3 C19 5.1(5) 2_764 . . . ?
C23 Sm2 Al3 C19 -83.5(6) . . . . ?
C25 Sm2 Al3 C19 -105.0(5) . . . . ?
C21 Sm2 Al3 C19 86.4(7) . . . . ?
Al2 Sm2 Al3 C19 35.8(5) 2_764 . . . ?
Al4 Sm2 Al3 C19 -146.3(5) . . . . ?
C13 Sm2 Al3 C21 -0.3(6) 2_764 . . . ?
C27 Sm2 Al3 C21 96.8(5) . . . . ?
C11 Sm2 Al3 C21 -81.3(5) 2_764 . . . ?
C23 Sm2 Al3 C21 -169.9(7) . . . . ?
C25 Sm2 Al3 C21 168.6(5) . . . . ?
Al2 Sm2 Al3 C21 -50.6(5) 2_764 . . . ?
Al4 Sm2 Al3 C21 127.3(5) . . . . ?
C13 Sm2 Al3 C23 169.6(5) 2_764 . . . ?
C27 Sm2 Al3 C23 -93.3(5) . . . . ?
C11 Sm2 Al3 C23 88.6(5) 2_764 . . . ?
C25 Sm2 Al3 C23 -21.5(5) . . . . ?
C21 Sm2 Al3 C23 169.9(7) . . . . ?
Al2 Sm2 Al3 C23 119.3(5) 2_764 . . . ?
Al4 Sm2 Al3 C23 -62.8(5) . . . . ?
C13 Sm2 Al4 C29 177.3(4) 2_764 . . . ?
C27 Sm2 Al4 C29 89.2(6) . . . . ?
C11 Sm2 Al4 C29 -106.0(4) 2_764 . . . ?
C23 Sm2 Al4 C29 0.2(4) . . . . ?
C25 Sm2 Al4 C29 -89.7(5) . . . . ?
C21 Sm2 Al4 C29 73.4(4) . . . . ?
Al2 Sm2 Al4 C29 -148.7(3) 2_764 . . . ?
Al3 Sm2 Al4 C29 33.1(4) . . . . ?
C13 Sm2 Al4 C31 -1.0(6) 2_764 . . . ?
C27 Sm2 Al4 C31 -89.2(7) . . . . ?
C11 Sm2 Al4 C31 75.7(6) 2_764 . . . ?
C23 Sm2 Al4 C31 -178.1(6) . . . . ?
C25 Sm2 Al4 C31 91.9(7) . . . . ?
C21 Sm2 Al4 C31 -104.9(6) . . . . ?
Al2 Sm2 Al4 C31 32.9(6) 2_764 . . . ?
Al3 Sm2 Al4 C31 -145.2(6) . . . . ?
C13 Sm2 Al4 C25 -92.9(4) 2_764 . . . ?
C27 Sm2 Al4 C25 178.9(6) . . . . ?
C11 Sm2 Al4 C25 -16.3(5) 2_764 . . . ?
C23 Sm2 Al4 C25 90.0(5) . . . . ?
C21 Sm2 Al4 C25 163.2(5) . . . . ?
Al2 Sm2 Al4 C25 -59.0(4) 2_764 . . . ?
Al3 Sm2 Al4 C25 122.8(4) . . . . ?
C13 Sm2 Al4 C27 88.2(5) 2_764 . . . ?
C11 Sm2 Al4 C27 164.9(5) 2_764 . . . ?
C23 Sm2 Al4 C27 -88.9(5) . . . . ?
C25 Sm2 Al4 C27 -178.9(6) . . . . ?
C21 Sm2 Al4 C27 -15.7(5) . . . . ?
Al2 Sm2 Al4 C27 122.1(4) 2_764 . . . ?
Al3 Sm2 Al4 C27 -56.0(4) . . . . ?
C5 Al1 C1 C2 -144.5(19) . . . . ?
C7 Al1 C1 C2 -24(3) . . . . ?
C3 Al1 C1 C2 91(2) . . . . ?
Sm1 Al1 C1 C2 132(4) . . . . ?
C5 Al1 C3 C4 -55.0(16) . . . . ?
C7 Al1 C3 C4 -165.3(16) . . . . ?
C1 Al1 C3 C4 71.3(14) . . . . ?
Sm1 Al1 C3 C4 -101.2(12) . . . . ?
C5 Al1 C3 Sm1 46.2(11) . . . . ?
C7 Al1 C3 Sm1 -64.0(12) . . . . ?
C1 Al1 C3 Sm1 172.5(8) . . . . ?
C5 Sm1 C3 C4 75.3(13) . . . . ?
C15 Sm1 C3 C4 157.1(16) . . . . ?
C19 Sm1 C3 C4 -21.3(12) . . . . ?
C29 Sm1 C3 C4 -114.0(12) 1_665 . . . ?
Al1 Sm1 C3 C4 106.0(13) . . . . ?
C5 Sm1 C3 Al1 -30.8(6) . . . . ?
C15 Sm1 C3 Al1 51.1(15) . . . . ?
C19 Sm1 C3 Al1 -127.3(6) . . . . ?
C29 Sm1 C3 Al1 140.0(6) 1_665 . . . ?
C7 Al1 C5 C6 -36(3) . . . . ?
C1 Al1 C5 C6 91(2) . . . . ?
C3 Al1 C5 C6 -147.3(19) . . . . ?
Sm1 Al1 C5 C6 -100(2) . . . . ?
C7 Al1 C5 Sm1 64.3(15) . . . . ?
C1 Al1 C5 Sm1 -168.5(9) . . . . ?
C3 Al1 C5 Sm1 -46.9(9) . . . . ?
C3 Sm1 C5 C6 129.4(13) . . . . ?
C15 Sm1 C5 C6 -31.9(13) . . . . ?
C19 Sm1 C5 C6 -135.4(12) . . . . ?
C29 Sm1 C5 C6 105.4(17) 1_665 . . . ?
Al1 Sm1 C5 C6 98.9(13) . . . . ?
C3 Sm1 C5 Al1 30.6(6) . . . . ?
C15 Sm1 C5 Al1 -130.8(5) . . . . ?
C19 Sm1 C5 Al1 125.8(6) . . . . ?
C29 Sm1 C5 Al1 6.5(17) 1_665 . . . ?
C5 Al1 C7 C8 -164(3) . . . . ?
C1 Al1 C7 C8 69(4) . . . . ?
C3 Al1 C7 C8 -48(4) . . . . ?
Sm1 Al1 C7 C8 -107(4) . . . . ?
C9A Al2 C9 C10 40(8) . . . . ?
C15 Al2 C9 C10 158(3) . . . . ?
C11 Al2 C9 C10 -91(3) . . . . ?
C13 Al2 C9 C10 39(4) . . . . ?
Sm2 Al2 C9 C10 -28(4) 3_675 . . . ?
C15 Al2 C9A C10A -60(3) . . . . ?
C9 Al2 C9A C10A 7(7) . . . . ?
C11 Al2 C9A C10A 62(3) . . . . ?
C13 Al2 C9A C10A -174(3) . . . . ?
Sm2 Al2 C9A C10A 128(3) 3_675 . . . ?
C9A Al2 C11 C12 -77.7(14) . . . . ?
C15 Al2 C11 C12 48.7(10) . . . . ?
C9 Al2 C11 C12 -64.0(13) . . . . ?
C13 Al2 C11 C12 164.5(9) . . . . ?
Sm2 Al2 C11 C12 175.3(10) 3_675 . . . ?
C9A Al2 C11 Sm2 107.0(11) . . . 3_675 ?
C15 Al2 C11 Sm2 -126.6(3) . . . 3_675 ?
C9 Al2 C11 Sm2 120.7(9) . . . 3_675 ?
C13 Al2 C11 Sm2 -10.8(5) . . . 3_675 ?
C9A Al2 C13 C14 61.5(17) . . . . ?
C15 Al2 C13 C14 -56.8(9) . . . . ?
C9 Al2 C13 C14 61.8(19) . . . . ?
C11 Al2 C13 C14 -171.5(8) . . . . ?
Sm2 Al2 C13 C14 177.7(9) 3_675 . . . ?
C9A Al2 C13 Sm2 -116.2(15) . . . 3_675 ?
C15 Al2 C13 Sm2 125.5(3) . . . 3_675 ?
C9 Al2 C13 Sm2 -115.9(17) . . . 3_675 ?
C11 Al2 C13 Sm2 10.9(5) . . . 3_675 ?
C9A Al2 C15 C16 -176.0(12) . . . . ?
C9 Al2 C15 C16 168.6(16) . . . . ?
C11 Al2 C15 C16 54.7(9) . . . . ?
C13 Al2 C15 C16 -65.8(9) . . . . ?
Sm2 Al2 C15 C16 -5.1(11) 3_675 . . . ?
C9A Al2 C15 Sm1 0(2) . . . . ?
C9 Al2 C15 Sm1 -15(2) . . . . ?
C11 Al2 C15 Sm1 -129.4(16) . . . . ?
C13 Al2 C15 Sm1 110.1(16) . . . . ?
Sm2 Al2 C15 Sm1 170.7(14) 3_675 . . . ?
C5 Sm1 C15 C16 -56.0(7) . . . . ?
C3 Sm1 C15 C16 -132.9(11) . . . . ?
C19 Sm1 C15 C16 45.5(7) . . . . ?
C29 Sm1 C15 C16 139.5(6) 1_665 . . . ?
Al1 Sm1 C15 C16 -93.9(6) . . . . ?
C5 Sm1 C15 Al2 127.8(17) . . . . ?
C3 Sm1 C15 Al2 51(2) . . . . ?
C19 Sm1 C15 Al2 -130.8(17) . . . . ?
C29 Sm1 C15 Al2 -36.7(17) 1_665 . . . ?
Al1 Sm1 C15 Al2 89.8(17) . . . . ?
C19 Al3 C17 C18 -173.6(14) . . . . ?
C21 Al3 C17 C18 -54.7(17) . . . . ?
C23 Al3 C17 C18 74.3(16) . . . . ?
Sm2 Al3 C17 C18 12.2(19) . . . . ?
C17 Al3 C19 C20 -169.8(10) . . . . ?
C21 Al3 C19 C20 64.7(10) . . . . ?
C23 Al3 C19 C20 -53.9(10) . . . . ?
Sm2 Al3 C19 C20 4.7(11) . . . . ?
C17 Al3 C19 Sm1 9.0(15) . . . . ?
C21 Al3 C19 Sm1 -116.5(12) . . . . ?
C23 Al3 C19 Sm1 124.9(12) . . . . ?
Sm2 Al3 C19 Sm1 -176.6(10) . . . . ?
C5 Sm1 C19 C20 151.5(8) . . . . ?
C3 Sm1 C19 C20 -134.4(8) . . . . ?
C15 Sm1 C19 C20 46.1(8) . . . . ?
C29 Sm1 C19 C20 -48.6(7) 1_665 . . . ?
Al1 Sm1 C19 C20 -170.9(6) . . . . ?
C5 Sm1 C19 Al3 -27.4(13) . . . . ?
C3 Sm1 C19 Al3 46.7(13) . . . . ?
C15 Sm1 C19 Al3 -132.8(12) . . . . ?
C29 Sm1 C19 Al3 132.5(12) 1_665 . . . ?
Al1 Sm1 C19 Al3 10.2(14) . . . . ?
C17 Al3 C21 C22 -65.3(14) . . . . ?
C19 Al3 C21 C22 56.3(14) . . . . ?
C23 Al3 C21 C22 167.8(13) . . . . ?
Sm2 Al3 C21 C22 177.0(15) . . . . ?
C17 Al3 C21 Sm2 117.7(5) . . . . ?
C19 Al3 C21 Sm2 -120.6(4) . . . . ?
C23 Al3 C21 Sm2 -9.2(6) . . . . ?
C13 Sm2 C21 C22 15(6) 2_764 . . . ?
C27 Sm2 C21 C22 110(6) . . . . ?
C11 Sm2 C21 C22 -61(6) 2_764 . . . ?
C23 Sm2 C21 C22 -159(6) . . . . ?
C25 Sm2 C21 C22 160(6) . . . . ?
Al2 Sm2 C21 C22 -23(6) 2_764 . . . ?
Al4 Sm2 C21 C22 120(6) . . . . ?
Al3 Sm2 C21 C22 -165(7) . . . . ?
C13 Sm2 C21 Al3 179.8(4) 2_764 . . . ?
C27 Sm2 C21 Al3 -85.1(5) . . . . ?
C11 Sm2 C21 Al3 104.1(4) 2_764 . . . ?
C23 Sm2 C21 Al3 6.4(4) . . . . ?
C25 Sm2 C21 Al3 -34.7(15) . . . . ?
Al2 Sm2 C21 Al3 141.8(4) 2_764 . . . ?
Al4 Sm2 C21 Al3 -75.5(5) . . . . ?
C17 Al3 C23 C24 56.5(12) . . . . ?
C19 Al3 C23 C24 -60.2(12) . . . . ?
C21 Al3 C23 C24 -172.9(11) . . . . ?
Sm2 Al3 C23 C24 177.9(12) . . . . ?
C17 Al3 C23 Sm2 -121.4(5) . . . . ?
C19 Al3 C23 Sm2 121.8(4) . . . . ?
C21 Al3 C23 Sm2 9.2(6) . . . . ?
C13 Sm2 C23 C24 148(4) 2_764 . . . ?
C27 Sm2 C23 C24 -85(4) . . . . ?
C11 Sm2 C23 C24 89(4) 2_764 . . . ?
C25 Sm2 C23 C24 -9(4) . . . . ?
C21 Sm2 C23 C24 -179(4) . . . . ?
Al2 Sm2 C23 C24 92(4) 2_764 . . . ?
Al4 Sm2 C23 C24 -47(4) . . . . ?
Al3 Sm2 C23 C24 -172(5) . . . . ?
C13 Sm2 C23 Al3 -40.0(16) 2_764 . . . ?
C27 Sm2 C23 Al3 87.9(4) . . . . ?
C11 Sm2 C23 Al3 -98.3(4) 2_764 . . . ?
C25 Sm2 C23 Al3 163.4(4) . . . . ?
C21 Sm2 C23 Al3 -6.3(4) . . . . ?
Al2 Sm2 C23 Al3 -95.8(4) 2_764 . . . ?
Al4 Sm2 C23 Al3 125.7(4) . . . . ?
C29 Al4 C25 C26 -62.4(10) . . . . ?
C31 Al4 C25 C26 57.8(10) . . . . ?
C27 Al4 C25 C26 -179.0(9) . . . . ?
Sm2 Al4 C25 C26 180.0(11) . . . . ?
C29 Al4 C25 Sm2 117.6(3) . . . . ?
C31 Al4 C25 Sm2 -122.2(4) . . . . ?
C27 Al4 C25 Sm2 1.0(6) . . . . ?
C13 Sm2 C25 C26 -88(4) 2_764 . . . ?
C11 Sm2 C25 C26 -12(4) 2_764 . . . ?
C23 Sm2 C25 C26 87(4) . . . . ?
C21 Sm2 C25 C26 127(4) . . . . ?
Al2 Sm2 C25 C26 -50(4) 2_764 . . . ?
Al3 Sm2 C25 C26 100(4) . . . . ?
C13 Sm2 C25 Al4 92.1(3) 2_764 . . . ?
C27 Sm2 C25 Al4 -0.7(4) . . . . ?
C11 Sm2 C25 Al4 168.3(3) 2_764 . . . ?
C23 Sm2 C25 Al4 -92.6(4) . . . . ?
C21 Sm2 C25 Al4 -53.2(13) . . . . ?
Al2 Sm2 C25 Al4 130.3(3) 2_764 . . . ?
Al3 Sm2 C25 Al4 -79.7(4) . . . . ?
C29 Al4 C27 C28 63.2(10) . . . . ?
C31 Al4 C27 C28 -56.1(11) . . . . ?
C25 Al4 C27 C28 179.8(9) . . . . ?
Sm2 Al4 C27 C28 -179.1(11) . . . . ?
C29 Al4 C27 Sm2 -117.7(4) . . . . ?
C31 Al4 C27 Sm2 123.1(5) . . . . ?
C25 Al4 C27 Sm2 -1.0(6) . . . . ?
C13 Sm2 C27 C28 80(4) 2_764 . . . ?
C11 Sm2 C27 C28 119(4) 2_764 . . . ?
C23 Sm2 C27 C28 -90(4) . . . . ?
C25 Sm2 C27 C28 177(5) . . . . ?
C21 Sm2 C27 C28 -15(4) . . . . ?
Al2 Sm2 C27 C28 93(4) 2_764 . . . ?
Al4 Sm2 C27 C28 176(5) . . . . ?
Al3 Sm2 C27 C28 -53(4) . . . . ?
C13 Sm2 C27 Al4 -95.9(4) 2_764 . . . ?
C11 Sm2 C27 Al4 -57.5(14) 2_764 . . . ?
C23 Sm2 C27 Al4 93.4(4) . . . . ?
C25 Sm2 C27 Al4 0.7(4) . . . . ?
C21 Sm2 C27 Al4 168.3(4) . . . . ?
Al2 Sm2 C27 Al4 -83.2(4) 2_764 . . . ?
Al3 Sm2 C27 Al4 130.9(4) . . . . ?
C31 Al4 C29 C30 -166.8(10) . . . . ?
C25 Al4 C29 C30 -46.6(10) . . . . ?
C27 Al4 C29 C30 75.0(10) . . . . ?
Sm2 Al4 C29 C30 14.6(11) . . . . ?
C31 Al4 C29 Sm1 32.9(16) . . . 1_445 ?
C25 Al4 C29 Sm1 153.1(14) . . . 1_445 ?
C27 Al4 C29 Sm1 -85.2(15) . . . 1_445 ?
Sm2 Al4 C29 Sm1 -145.7(13) . . . 1_445 ?
C29 Al4 C31 C32 -178.4(11) . . . . ?
C25 Al4 C31 C32 64.1(13) . . . . ?
C27 Al4 C31 C32 -62.0(13) . . . . ?
Sm2 Al4 C31 C32 0.1(14) . . . . ?
